data_4344813
loop_
_publ_author_name
'Xu, Caixia'
'Zhang, Jianguo'
'Yin, Xin'
'Cheng, Zhenxuan'

_publ_section_title
;
 Structural Diversity and Properties of M(II) Coordination Compounds
 Constructed by 3-Hydrazino-4-amino-1,2,4-triazole Dihydrochloride as
 Starting Material.
;
_journal_issue 1
_journal_name_full 'Inorganic chemistry'
_journal_page_first 322
_journal_paper_doi 10.1021/acs.inorgchem.5b02434
_journal_volume 55
_journal_year 2015
_chemical_formula_sum 'C12 H45 Cl6 Co3 N24 O34.5'
_chemical_formula_weight 1467.21
_chemical_name_systematic
; 
 ? 
;
_space_group_IT_number 12
_symmetry_cell_setting monoclinic
_symmetry_space_group_name_Hall '-C 2y'
_symmetry_space_group_name_H-M 'C 1 2/m 1'
_atom_sites_solution_hydrogens geom
_atom_sites_solution_primary direct
_atom_sites_solution_secondary difmap
_audit_creation_method SHELXL-97
_cell_angle_alpha 90.00
_cell_angle_beta 119.763(2)
_cell_angle_gamma 90.00
_cell_formula_units_Z 4
_cell_length_a 21.4911(11)
_cell_length_b 23.2808(11)
_cell_length_c 12.2729(8)
_cell_measurement_reflns_used 851
_cell_measurement_temperature 293(2)
_cell_measurement_theta_max 53.1130
_cell_measurement_theta_min 4.1420
_cell_volume 5330.5(5)
_computing_cell_refinement 'Bruker FRAMBO'
_computing_data_collection 'Bruker FRAMBO'
_computing_data_reduction 'Bruker SAINT'
_computing_molecular_graphics 'Bruker SHELXTL'
_computing_publication_material 'Bruker SHELXTL'
_computing_structure_refinement 'SHELXL-97 (Sheldrick, 1997)'
_computing_structure_solution 'SHELXS-97 (Sheldrick, 1990)'
_diffrn_ambient_temperature 293(2)
_diffrn_measured_fraction_theta_full 1.000
_diffrn_measured_fraction_theta_max 1.000
_diffrn_measurement_device_type 'CCD area detector'
_diffrn_measurement_method 'phi and omega scans'
_diffrn_radiation_monochromator graphite
_diffrn_radiation_source 'fine-focus sealed tube'
_diffrn_radiation_type CuK\a
_diffrn_radiation_wavelength 1.54178
_diffrn_reflns_av_R_equivalents 0.0990
_diffrn_reflns_av_sigmaI/netI 0.2129
_diffrn_reflns_limit_h_max 25
_diffrn_reflns_limit_h_min -22
_diffrn_reflns_limit_k_max 20
_diffrn_reflns_limit_k_min -27
_diffrn_reflns_limit_l_max 14
_diffrn_reflns_limit_l_min -13
_diffrn_reflns_number 9023
_diffrn_reflns_theta_full 66.20
_diffrn_reflns_theta_max 66.20
_diffrn_reflns_theta_min 3.04
_exptl_absorpt_coefficient_mu 11.060
_exptl_absorpt_correction_T_max 0.2277
_exptl_absorpt_correction_T_min 0.1686
_exptl_absorpt_correction_type multi-scan
_exptl_absorpt_process_details sadabs
_exptl_crystal_colour orange
_exptl_crystal_density_diffrn 1.828
_exptl_crystal_density_method 'not measured'
_exptl_crystal_description sheet
_exptl_crystal_F_000 2976
_exptl_crystal_size_max 0.25
_exptl_crystal_size_mid 0.21
_exptl_crystal_size_min 0.19
_platon_squeeze_details
;
;
_refine_diff_density_max 1.164
_refine_diff_density_min -0.675
_refine_diff_density_rms 0.123
_refine_ls_extinction_coef 0.00011(4)
_refine_ls_extinction_expression Fc^*^=kFc[1+0.001xFc^2^\l^3^/sin(2\q)]^-1/4^
_refine_ls_extinction_method SHELXL
_refine_ls_goodness_of_fit_ref 1.052
_refine_ls_hydrogen_treatment mixed
_refine_ls_matrix_type full
_refine_ls_number_parameters 439
_refine_ls_number_reflns 4810
_refine_ls_number_restraints 4
_refine_ls_restrained_S_all 1.052
_refine_ls_R_factor_all 0.2160
_refine_ls_R_factor_gt 0.1202
_refine_ls_shift/su_max 0.001
_refine_ls_shift/su_mean 0.000
_refine_ls_structure_factor_coef Fsqd
_refine_ls_weighting_details 'calc w=1/[\s^2^(Fo^2^)+(0.0953P)^2^+0.0000P] where P=(Fo^2^+2Fc^2^)/3'
_refine_ls_weighting_scheme calc
_refine_ls_wR_factor_gt 0.2755
_refine_ls_wR_factor_ref 0.3304
_reflns_number_gt 1738
_reflns_number_total 4810
_reflns_threshold_expression >2sigma(I)
_cod_data_source_file ic5b02434_si_004.cif
_cod_data_source_block 140926i
_cod_depositor_comments
;
The following automatic conversions were performed:

'_symmetry_cell_setting' value 'Monoclinic' changed to 'monoclinic'
according to
/usr/data/users/saulius/crontab/automatic-downloads/current/ACS/lib/dictionaries/cif_core.dic
dictionary named 'cif_core.dic' version 2.4.2 from 2011-04-26.

Automatic conversion script
Id: cif_fix_values 4268 2015-11-12 08:31:59Z antanas 
;
_cod_original_sg_symbol_H-M C2/m
_cod_original_formula_sum 'C12 H45 Cl6 Co3 N24 O34.50'
_cod_database_code 4344813

loop_
_symmetry_equiv_pos_as_xyz
'x, y, z'
'-x, y, -z'
'x+1/2, y+1/2, z'
'-x+1/2, y+1/2, -z'
'-x, -y, -z'
'x, -y, z'
'-x+1/2, -y+1/2, -z'
'x+1/2, -y+1/2, z'

loop_
_atom_site_label
_atom_site_type_symbol
_atom_site_fract_x
_atom_site_fract_y
_atom_site_fract_z
_atom_site_U_iso_or_equiv
_atom_site_adp_type
_atom_site_occupancy
_atom_site_symmetry_multiplicity
_atom_site_calc_flag
_atom_site_refinement_flags
_atom_site_disorder_assembly
_atom_site_disorder_group
Co1 Co 0.21540(12) 0.34170(9) 0.22134(19) 0.0547(7) Uani 1 1 d . . .
Co2 Co 0.2500 0.2500 0.5000 0.0429(8) Uani 1 2 d S . .
Cl1 Cl 0.6420(4) 0.5000 0.8514(7) 0.0865(19) Uani 1 2 d SU . .
Cl2 Cl 0.4199(3) 0.2385(3) 0.2636(6) 0.1037(17) Uani 1 1 d . . .
Cl3 Cl 0.5000 0.6441(4) 1.0000 0.111(2) Uani 1 2 d S . .
Cl4 Cl 0.3678(6) 0.5000 0.7071(13) 0.137(3) Uani 1 2 d S . .
Cl5 Cl 0.1439(5) 0.5000 0.6363(10) 0.109(2) Uani 1 2 d SU . .
N1 N 0.2153(6) 0.2506(4) 0.2194(10) 0.055(3) Uani 1 1 d . . .
N2 N 0.2275(6) 0.2174(4) 0.3183(9) 0.050(3) Uani 1 1 d . . .
N3 N 0.2133(6) 0.1636(4) 0.1671(10) 0.056(3) Uani 1 1 d . . .
N4 N 0.2074(7) 0.1144(4) 0.0906(10) 0.073(4) Uani 1 1 d . . .
H4A H 0.1744 0.1210 0.0110 0.110 Uiso 1 1 d R . .
H4B H 0.2498 0.1090 0.0958 0.110 Uiso 1 1 d R . .
N5 N 0.1529(7) 0.3448(5) 0.3095(11) 0.065(3) Uani 1 1 d . . .
N6 N 0.1642(6) 0.3123(4) 0.4120(10) 0.055(3) Uani 1 1 d . . .
N7 N 0.0778(7) 0.3692(5) 0.3716(12) 0.064(3) Uani 1 1 d . . .
N8 N 0.0205(7) 0.3990(6) 0.3711(13) 0.089(4) Uani 1 1 d . . .
H8A H 0.0023 0.3770 0.4079 0.134 Uiso 1 1 d R . .
H8B H 0.0370 0.4315 0.4142 0.134 Uiso 1 1 d R . .
N9 N 0.3121(6) 0.3440(5) 0.3994(10) 0.055(3) Uani 1 1 d . . .
N10 N 0.3236(6) 0.3106(4) 0.4974(10) 0.054(3) Uani 1 1 d . . .
N11 N 0.4150(6) 0.3657(5) 0.5523(12) 0.055(3) Uani 1 1 d . . .
N12 N 0.4815(7) 0.3945(6) 0.6210(13) 0.093(5) Uani 1 1 d . . .
H12A H 0.5139 0.3703 0.6761 0.139 Uiso 1 1 d R . .
H12B H 0.4763 0.4241 0.6615 0.139 Uiso 1 1 d R . .
O1 O 0.7170(15) 0.5000 0.934(2) 0.174(10) Uani 1 2 d S A .
O2 O 0.620(3) 0.552(2) 0.784(4) 0.139(15) Uani 0.57(5) 1 d P A 1
O3 O 0.613(2) 0.5000 0.932(4) 0.123(19) Uani 0.57(5) 2 d SP A 1
O2' O 0.615(4) 0.555(2) 0.852(5) 0.15(3) Uani 0.43(5) 1 d PU A 2
O3' O 0.636(3) 0.5000 0.729(5) 0.13(2) Uani 0.43(5) 2 d SPU A 2
O4 O 0.4824(8) 0.2280(7) 0.2569(15) 0.143(6) Uani 1 1 d . B .
O5 O 0.3602(15) 0.2380(15) 0.139(2) 0.123(13) Uani 0.59(4) 1 d P B 1
O6 O 0.4064(17) 0.1936(14) 0.326(3) 0.128(13) Uani 0.59(4) 1 d P B 1
O7 O 0.4222(16) 0.2917(13) 0.320(3) 0.134(14) Uani 0.59(4) 1 d P B 1
O5' O 0.440(2) 0.2434(19) 0.391(4) 0.127(18) Uani 0.41(4) 1 d P B 2
O6' O 0.393(2) 0.2926(19) 0.205(4) 0.123(18) Uani 0.41(4) 1 d P B 2
O7' O 0.370(2) 0.1948(19) 0.201(4) 0.115(16) Uani 0.41(4) 1 d P B 2
O8 O 0.5464(9) 0.6822(8) 1.0970(16) 0.167(7) Uani 1 1 d . . .
O9 O 0.5385(9) 0.6102(9) 0.9591(17) 0.194(8) Uani 1 1 d . . .
O10 O 0.3317(9) 0.4530(7) 0.6292(15) 0.145(6) Uani 1 1 d . . .
O11 O 0.4402(13) 0.5000 0.739(2) 0.160(9) Uani 1 2 d S . .
O12 O 0.3610(14) 0.5000 0.815(3) 0.176(10) Uani 1 2 d S . .
O13 O 0.0760(12) 0.5000 0.627(2) 0.145(8) Uani 1 2 d SU C .
O14 O 0.129(2) 0.5000 0.509(4) 0.12(2) Uani 0.58(6) 2 d SP C 1
O15 O 0.181(2) 0.4479(18) 0.686(4) 0.157(18) Uani 0.58(6) 1 d P C 1
O14' O 0.195(3) 0.5000 0.767(7) 0.17(4) Uani 0.42(6) 2 d SP C 2
O15' O 0.157(3) 0.449(2) 0.589(5) 0.13(2) Uani 0.42(6) 1 d P C 2
O16 O 0.1239(6) 0.3433(4) 0.0514(9) 0.088(3) Uani 1 1 d . . .
H16C H 0.0822 0.3301 0.0277 0.105 Uiso 1 1 d R . .
H16D H 0.1210 0.3679 -0.0021 0.105 Uiso 1 1 d R . .
O17 O 0.2121(6) 0.4306(5) 0.2086(10) 0.093(4) Uani 1 1 d . . .
H17C H 0.2311 0.4495 0.1733 0.111 Uiso 1 1 d R . .
H17D H 0.2108 0.4519 0.2637 0.111 Uiso 1 1 d R . .
O18 O 0.2739(6) 0.3416(4) 0.1249(9) 0.087(4) Uani 1 1 d . . .
H18C H 0.2982 0.3121 0.1283 0.104 Uiso 1 1 d R . .
H18D H 0.3016 0.3706 0.1482 0.104 Uiso 1 1 d R . .
O19 O 0.1310(9) 0.4249(8) 0.8877(16) 0.205(9) Uani 1 1 d . . .
H19C H 0.1487 0.4461 0.8535 0.246 Uiso 1 1 d R . .
H19D H 0.1100 0.4013 0.8272 0.246 Uiso 1 1 d R . .
O20 O 0.5000 0.5000 0.0000 0.156(12) Uani 1 4 d S . .
H20C H 0.4837 0.4703 0.0178 0.187 Uiso 0.25 1 d PR . .
H20D H 0.4837 0.5297 0.0178 0.187 Uiso 0.25 1 d PR . .
O21 O 0.0000 0.2945(9) 0.0000 0.163(9) Uani 1 2 d S . .
H21C H 0.0153 0.2737 0.0653 0.195 Uiso 0.50 1 d PR . .
H21D H -0.0083 0.2723 -0.0607 0.195 Uiso 0.50 1 d PR . .
O22 O 0.2074(11) 0.5000 0.3900(17) 0.122(7) Uani 1 2 d S . .
H22C H 0.2464 0.4871 0.4500 0.146 Uiso 0.50 1 d PR . .
H22D H 0.1771 0.5000 0.4153 0.146 Uiso 1 2 d SR . .
C1 C 0.2246(7) 0.1638(6) 0.2845(12) 0.054(3) Uani 1 1 d . . .
H1 H 0.2296 0.1317 0.3332 0.065 Uiso 1 1 calc R . .
C2 C 0.2076(8) 0.2183(6) 0.1310(14) 0.066(4) Uani 1 1 d . . .
H2 H 0.1993 0.2307 0.0528 0.079 Uiso 1 1 calc R . .
C3 C 0.1198(8) 0.3278(6) 0.4504(15) 0.065(4) Uani 1 1 d . . .
H3 H 0.1176 0.3131 0.5189 0.078 Uiso 1 1 calc R . .
C4 C 0.0990(9) 0.3793(7) 0.2885(16) 0.081(5) Uani 1 1 d . . .
H4 H 0.0789 0.4065 0.2248 0.097 Uiso 1 1 calc R . .
C5 C 0.3863(8) 0.3232(6) 0.5908(14) 0.061(4) Uani 1 1 d . . .
H5 H 0.4079 0.3063 0.6699 0.073 Uiso 1 1 calc R . .
C6 C 0.3668(8) 0.3783(6) 0.4357(15) 0.067(4) Uani 1 1 d . . .
H6 H 0.3711 0.4071 0.3872 0.081 Uiso 1 1 calc R . .

loop_
_atom_site_aniso_label
_atom_site_aniso_U_11
_atom_site_aniso_U_22
_atom_site_aniso_U_33
_atom_site_aniso_U_23
_atom_site_aniso_U_13
_atom_site_aniso_U_12
Co1 0.0832(17) 0.0393(12) 0.0437(12) 0.0095(10) 0.0331(12) 0.0067(11)
Co2 0.0608(19) 0.0345(15) 0.0372(15) -0.0002(12) 0.0273(14) -0.0013(14)
Cl1 0.098(5) 0.060(4) 0.091(4) 0.000 0.039(4) 0.000
Cl2 0.101(4) 0.125(5) 0.082(4) 0.007(4) 0.043(3) 0.016(4)
Cl3 0.116(7) 0.110(6) 0.114(6) 0.000 0.062(6) 0.000
Cl4 0.140(9) 0.115(8) 0.175(11) 0.000 0.091(9) 0.000
Cl5 0.123(7) 0.085(5) 0.124(7) 0.000 0.065(7) 0.000
N1 0.074(8) 0.040(6) 0.051(7) -0.009(5) 0.031(6) 0.003(6)
N2 0.064(8) 0.034(6) 0.042(6) -0.003(5) 0.018(6) -0.004(5)
N3 0.090(9) 0.039(6) 0.041(6) -0.003(5) 0.034(6) -0.006(6)
N4 0.119(11) 0.048(7) 0.053(7) -0.019(6) 0.042(8) 0.009(7)
N5 0.072(9) 0.043(6) 0.071(8) -0.003(6) 0.028(7) 0.009(6)
N6 0.069(8) 0.039(6) 0.058(7) -0.001(5) 0.032(6) 0.001(6)
N7 0.082(9) 0.046(7) 0.075(9) -0.009(7) 0.047(8) 0.001(7)
N8 0.082(10) 0.087(10) 0.112(12) -0.023(9) 0.059(10) -0.002(8)
N9 0.074(8) 0.040(6) 0.054(7) -0.003(5) 0.033(7) -0.008(6)
N10 0.070(8) 0.037(6) 0.050(6) 0.004(5) 0.027(6) -0.005(6)
N11 0.063(8) 0.054(7) 0.071(8) -0.011(6) 0.051(7) -0.019(6)
N12 0.088(11) 0.097(11) 0.100(11) -0.019(9) 0.052(10) -0.030(9)
O1 0.15(2) 0.13(2) 0.16(2) 0.000 0.022(19) 0.000
O2 0.18(3) 0.12(3) 0.13(3) 0.03(3) 0.08(3) 0.02(3)
O3 0.14(3) 0.13(4) 0.15(4) 0.000 0.11(3) 0.000
O2' 0.17(4) 0.10(3) 0.14(5) -0.01(4) 0.05(4) 0.05(3)
O3' 0.18(6) 0.11(5) 0.11(3) 0.000 0.08(4) 0.000
O4 0.120(13) 0.137(13) 0.169(16) 0.020(12) 0.069(13) 0.026(11)
O5 0.12(2) 0.12(3) 0.083(17) 0.004(17) 0.020(16) 0.002(19)
O6 0.14(3) 0.12(3) 0.10(2) 0.00(2) 0.04(2) 0.00(2)
O7 0.13(2) 0.10(2) 0.13(3) -0.03(2) 0.03(2) 0.015(18)
O5' 0.14(4) 0.10(4) 0.10(3) 0.02(2) 0.02(3) -0.01(3)
O6' 0.12(4) 0.11(3) 0.11(4) 0.02(3) 0.04(3) 0.01(3)
O7' 0.11(3) 0.10(3) 0.12(4) 0.01(3) 0.04(3) -0.01(2)
O8 0.153(15) 0.182(17) 0.153(14) -0.080(12) 0.068(12) -0.032(12)
O9 0.166(17) 0.187(19) 0.188(19) -0.052(15) 0.056(15) 0.035(14)
O10 0.162(15) 0.098(11) 0.159(14) -0.027(10) 0.069(13) -0.024(11)
O11 0.13(2) 0.15(2) 0.20(3) 0.000 0.08(2) 0.000
O12 0.17(3) 0.17(3) 0.16(2) 0.000 0.07(2) 0.000
O13 0.113(14) 0.131(18) 0.18(2) 0.000 0.066(18) 0.000
O14 0.14(4) 0.11(4) 0.11(3) 0.000 0.06(3) 0.000
O15 0.15(3) 0.12(3) 0.15(4) 0.00(3) 0.03(3) 0.02(2)
O14' 0.15(6) 0.13(7) 0.15(6) 0.000 0.01(5) 0.000
O15' 0.13(4) 0.09(3) 0.13(5) -0.02(4) 0.04(4) -0.01(3)
O16 0.104(9) 0.084(8) 0.069(7) 0.012(6) 0.038(7) 0.007(7)
O17 0.133(11) 0.076(8) 0.095(9) 0.008(6) 0.077(9) 0.017(7)
O18 0.129(10) 0.074(7) 0.086(8) -0.003(6) 0.075(8) -0.008(7)
O19 0.21(2) 0.21(2) 0.158(15) 0.077(14) 0.060(15) -0.013(16)
O20 0.16(3) 0.09(2) 0.17(3) 0.000 0.04(3) 0.000
O21 0.094(15) 0.14(2) 0.18(2) 0.000 0.005(15) 0.000
O22 0.150(17) 0.097(14) 0.114(15) 0.000 0.062(14) 0.000
C1 0.075(10) 0.045(8) 0.041(7) 0.007(6) 0.028(7) -0.008(7)
C2 0.089(12) 0.055(9) 0.050(8) -0.008(7) 0.032(8) 0.007(8)
C3 0.077(11) 0.052(9) 0.067(10) -0.016(8) 0.038(9) -0.003(8)
C4 0.093(13) 0.058(10) 0.070(11) -0.005(9) 0.024(10) 0.009(10)
C5 0.070(11) 0.050(8) 0.067(10) -0.005(7) 0.038(9) -0.008(7)
C6 0.086(13) 0.054(9) 0.068(10) -0.003(8) 0.043(10) -0.009(9)

loop_
_atom_type_symbol
_atom_type_description
_atom_type_scat_dispersion_real
_atom_type_scat_dispersion_imag
_atom_type_scat_source
C C 0.0181 0.0091 'International Tables Vol C Tables 4.2.6.8 and 6.1.1.4'
H H 0.0000 0.0000 'International Tables Vol C Tables 4.2.6.8 and 6.1.1.4'
O O 0.0492 0.0322 'International Tables Vol C Tables 4.2.6.8 and 6.1.1.4'
N N 0.0311 0.0180 'International Tables Vol C Tables 4.2.6.8 and 6.1.1.4'
Cl Cl 0.3639 0.7018 'International Tables Vol C Tables 4.2.6.8 and 6.1.1.4'
Co Co -2.3653 3.6143 'International Tables Vol C Tables 4.2.6.8 and 6.1.1.4'

loop_
_geom_angle_atom_site_label_1
_geom_angle_atom_site_label_2
_geom_angle_atom_site_label_3
_geom_angle
_geom_angle_site_symmetry_1
_geom_angle_site_symmetry_3
O16 Co1 O17 85.7(4) . .
O16 Co1 N5 89.3(5) . .
O17 Co1 N5 89.9(4) . .
O16 Co1 O18 88.1(4) . .
O17 Co1 O18 88.1(4) . .
N5 Co1 O18 176.8(5) . .
O16 Co1 N1 90.6(4) . .
O17 Co1 N1 175.7(4) . .
N5 Co1 N1 92.4(4) . .
O18 Co1 N1 89.4(4) . .
O16 Co1 N9 177.5(4) . .
O17 Co1 N9 91.8(4) . .
N5 Co1 N9 91.1(4) . .
O18 Co1 N9 91.5(4) . .
N1 Co1 N9 91.8(4) . .
N10 Co2 N10 180.0(6) 7_556 .
N10 Co2 N6 89.8(4) 7_556 .
N10 Co2 N6 90.2(4) . .
N10 Co2 N6 90.2(4) 7_556 7_556
N10 Co2 N6 89.8(4) . 7_556
N6 Co2 N6 180.000(1) . 7_556
N10 Co2 N2 90.3(4) 7_556 7_556
N10 Co2 N2 89.7(4) . 7_556
N6 Co2 N2 88.8(4) . 7_556
N6 Co2 N2 91.2(4) 7_556 7_556
N10 Co2 N2 89.7(4) 7_556 .
N10 Co2 N2 90.3(4) . .
N6 Co2 N2 91.2(4) . .
N6 Co2 N2 88.8(4) 7_556 .
N2 Co2 N2 180.000(1) 7_556 .
O2 Cl1 O2 119(4) 6_565 .
O2 Cl1 O1 110(2) 6_565 .
O2 Cl1 O1 110(2) . .
O2 Cl1 O3 106.2(19) 6_565 .
O2 Cl1 O3 106.2(18) . .
O1 Cl1 O3 104(2) . .
O2 Cl1 O2' 140(2) 6_565 .
O2 Cl1 O2' 37(2) . .
O1 Cl1 O2' 109(3) . .
O3 Cl1 O2' 71(3) . .
O2 Cl1 O2' 37(2) 6_565 6_565
O2 Cl1 O2' 140(2) . 6_565
O1 Cl1 O2' 109(3) . 6_565
O3 Cl1 O2' 71(3) . 6_565
O2' Cl1 O2' 131(6) . 6_565
O2 Cl1 O3' 63.7(18) 6_565 .
O2 Cl1 O3' 63.7(18) . .
O1 Cl1 O3' 103(3) . .
O3 Cl1 O3' 153(3) . .
O2' Cl1 O3' 100(3) . .
O2' Cl1 O3' 100(3) 6_565 .
O7' Cl2 O5' 113(3) . .
O7' Cl2 O4 109.9(19) . .
O5' Cl2 O4 108(2) . .
O7' Cl2 O7 138(2) . .
O5' Cl2 O7 57.6(18) . .
O4 Cl2 O7 112.2(16) . .
O7' Cl2 O6 57(2) . .
O5' Cl2 O6 59.1(17) . .
O4 Cl2 O6 111.4(14) . .
O7 Cl2 O6 110(2) . .
O7' Cl2 O6' 111(3) . .
O5' Cl2 O6' 108(3) . .
O4 Cl2 O6' 106.7(19) . .
O7 Cl2 O6' 51.3(19) . .
O6 Cl2 O6' 142(2) . .
O7' Cl2 O5 50.9(17) . .
O5' Cl2 O5 144(2) . .
O4 Cl2 O5 108.3(14) . .
O7 Cl2 O5 109.1(18) . .
O6 Cl2 O5 105.0(19) . .
O6' Cl2 O5 62.7(19) . .
O9 Cl3 O9 111.6(19) . 2_657
O9 Cl3 O8 110.9(10) . .
O9 Cl3 O8 110.2(11) 2_657 .
O9 Cl3 O8 110.2(11) . 2_657
O9 Cl3 O8 110.9(10) 2_657 2_657
O8 Cl3 O8 102.7(17) . 2_657
O11 Cl4 O12 111.1(19) . .
O11 Cl4 O10 110.4(11) . .
O12 Cl4 O10 111.1(11) . .
O11 Cl4 O10 110.4(11) . 6_565
O12 Cl4 O10 111.1(11) . 6_565
O10 Cl4 O10 102.3(16) . 6_565
O13 Cl5 O15' 112(2) . 6_565
O13 Cl5 O15' 112(2) . .
O15' Cl5 O15' 115(5) 6_565 .
O13 Cl5 O15 112(2) . 6_565
O15' Cl5 O15 43.2(18) 6_565 6_565
O15' Cl5 O15 136(2) . 6_565
O13 Cl5 O15 112(2) . .
O15' Cl5 O15 136(2) 6_565 .
O15' Cl5 O15 43.2(18) . .
O15 Cl5 O15 118(4) 6_565 .
O13 Cl5 O14' 106(3) . .
O15' Cl5 O14' 105(3) 6_565 .
O15' Cl5 O14' 105(3) . .
O15 Cl5 O14' 64(2) 6_565 .
O15 Cl5 O14' 64(2) . .
O13 Cl5 O14 104(2) . .
O15' Cl5 O14 62(2) 6_565 .
O15' Cl5 O14 62(2) . .
O15 Cl5 O14 104(2) 6_565 .
O15 Cl5 O14 104(2) . .
O14' Cl5 O14 150(3) . .
C2 N1 N2 108.4(11) . .
C2 N1 Co1 127.2(10) . .
N2 N1 Co1 124.4(7) . .
C1 N2 N1 107.7(10) . .
C1 N2 Co2 127.7(9) . .
N1 N2 Co2 124.5(7) . .
C2 N3 C1 107.1(11) . .
C2 N3 N4 125.2(11) . .
C1 N3 N4 127.8(11) . .
N3 N4 H4A 110.0 . .
N3 N4 H4B 108.0 . .
H4A N4 H4B 109.5 . .
C4 N5 N6 104.5(13) . .
C4 N5 Co1 129.9(12) . .
N6 N5 Co1 125.5(9) . .
C3 N6 N5 110.3(12) . .
C3 N6 Co2 126.7(10) . .
N5 N6 Co2 122.8(9) . .
C4 N7 C3 108.4(13) . .
C4 N7 N8 122.8(14) . .
C3 N7 N8 128.9(13) . .
N7 N8 H8A 108.5 . .
N7 N8 H8B 109.0 . .
H8A N8 H8B 109.5 . .
C6 N9 N10 108.3(12) . .
C6 N9 Co1 128.1(10) . .
N10 N9 Co1 123.4(8) . .
C5 N10 N9 107.9(11) . .
C5 N10 Co2 126.1(9) . .
N9 N10 Co2 125.9(9) . .
C6 N11 C5 106.9(13) . .
C6 N11 N12 123.9(12) . .
C5 N11 N12 129.2(13) . .
N11 N12 H12A 109.3 . .
N11 N12 H12B 109.2 . .
H12A N12 H12B 109.5 . .
Co1 O16 H16C 131.5 . .
Co1 O16 H16D 117.7 . .
H16C O16 H16D 108.6 . .
Co1 O17 H17C 123.3 . .
Co1 O17 H17D 122.4 . .
H17C O17 H17D 108.4 . .
Co1 O18 H18C 119.7 . .
Co1 O18 H18D 108.7 . .
H18C O18 H18D 108.3 . .
H19C O19 H19D 96.8 . .
H20C O20 H20D 108.7 . .
H21C O21 H21D 107.1 . .
H22C O22 H22D 106.8 . .
N2 C1 N3 107.4(11) . .
N2 C1 H1 126.3 . .
N3 C1 H1 126.3 . .
N1 C2 N3 109.4(13) . .
N1 C2 H2 125.3 . .
N3 C2 H2 125.3 . .
N6 C3 N7 106.7(13) . .
N6 C3 H3 126.6 . .
N7 C3 H3 126.6 . .
N5 C4 N7 110.1(15) . .
N5 C4 H4 124.9 . .
N7 C4 H4 124.9 . .
N10 C5 N11 107.9(13) . .
N10 C5 H5 126.0 . .
N11 C5 H5 126.0 . .
N9 C6 N11 108.9(13) . .
N9 C6 H6 125.6 . .
N11 C6 H6 125.6 . .

loop_
_geom_bond_atom_site_label_1
_geom_bond_atom_site_label_2
_geom_bond_distance
_geom_bond_site_symmetry_2
Co1 O16 2.037(10) .
Co1 O17 2.074(11) .
Co1 N5 2.103(13) .
Co1 O18 2.112(9) .
Co1 N1 2.121(10) .
Co1 N9 2.143(11) .
Co2 N10 2.131(11) 7_556
Co2 N10 2.131(11) .
Co2 N6 2.167(11) .
Co2 N6 2.167(11) 7_556
Co2 N2 2.171(10) 7_556
Co2 N2 2.171(10) .
Cl1 O2 1.40(4) 6_565
Cl1 O2 1.40(4) .
Cl1 O1 1.42(3) .
Cl1 O3 1.42(3) .
Cl1 O2' 1.42(5) .
Cl1 O2' 1.42(5) 6_565
Cl1 O3' 1.44(5) .
Cl2 O7' 1.40(4) .
Cl2 O5' 1.41(4) .
Cl2 O4 1.408(15) .
Cl2 O7 1.41(3) .
Cl2 O6 1.41(3) .
Cl2 O6' 1.42(4) .
Cl2 O5 1.42(3) .
Cl3 O9 1.403(17) .
Cl3 O9 1.403(17) 2_657
Cl3 O8 1.422(15) .
Cl3 O8 1.422(15) 2_657
Cl4 O11 1.41(2) .
Cl4 O12 1.41(3) .
Cl4 O10 1.406(14) .
Cl4 O10 1.406(14) 6_565
Cl5 O13 1.41(2) .
Cl5 O15' 1.41(5) 6_565
Cl5 O15' 1.41(5) .
Cl5 O15 1.41(4) 6_565
Cl5 O15 1.41(4) .
Cl5 O14' 1.43(7) .
Cl5 O14 1.43(4) .
N1 C2 1.263(15) .
N1 N2 1.351(13) .
N2 C1 1.306(15) .
N3 C2 1.333(16) .
N3 C1 1.337(15) .
N3 N4 1.446(12) .
N4 H4A 0.8900 .
N4 H4B 0.8900 .
N5 C4 1.326(18) .
N5 N6 1.381(14) .
N6 C3 1.308(16) .
N7 C4 1.328(18) .
N7 C3 1.346(17) .
N7 N8 1.411(15) .
N8 H8A 0.8900 .
N8 H8B 0.8900 .
N9 C6 1.303(17) .
N9 N10 1.348(13) .
N10 C5 1.296(16) .
N11 C6 1.317(17) .
N11 C5 1.368(15) .
N11 N12 1.417(15) .
N12 H12A 0.8900 .
N12 H12B 0.8900 .
O16 H16C 0.8500 .
O16 H16D 0.8500 .
O17 H17C 0.8500 .
O17 H17D 0.8500 .
O18 H18C 0.8499 .
O18 H18D 0.8501 .
O19 H19C 0.8498 .
O19 H19D 0.8504 .
O20 H20C 0.8499 .
O20 H20D 0.8499 .
O21 H21C 0.8500 .
O21 H21D 0.8500 .
O22 H22C 0.8500 .
O22 H22D 0.8484 .
C1 H1 0.9300 .
C2 H2 0.9300 .
C3 H3 0.9300 .
C4 H4 0.9300 .
C5 H5 0.9300 .
C6 H6 0.9300 .

loop_
_geom_torsion_atom_site_label_1
_geom_torsion_atom_site_label_2
_geom_torsion_atom_site_label_3
_geom_torsion_atom_site_label_4
_geom_torsion
_geom_torsion_site_symmetry_1
O16 Co1 N1 C2 48.9(13) .
O17 Co1 N1 C2 16(7) .
N5 Co1 N1 C2 138.2(13) .
O18 Co1 N1 C2 -39.2(13) .
N9 Co1 N1 C2 -130.7(13) .
O16 Co1 N1 N2 -134.9(10) .
O17 Co1 N1 N2 -168(6) .
N5 Co1 N1 N2 -45.6(11) .
O18 Co1 N1 N2 137.0(10) .
N9 Co1 N1 N2 45.6(11) .
C2 N1 N2 C1 -1.9(16) .
Co1 N1 N2 C1 -178.8(9) .
C2 N1 N2 Co2 176.8(10) .
Co1 N1 N2 Co2 -0.1(15) .
N10 Co2 N2 C1 -46.8(12) 7_556
N10 Co2 N2 C1 133.2(12) .
N6 Co2 N2 C1 -136.5(12) .
N6 Co2 N2 C1 43.5(12) 7_556
N2 Co2 N2 C1 67(43) 7_556
N10 Co2 N2 N1 134.8(10) 7_556
N10 Co2 N2 N1 -45.2(10) .
N6 Co2 N2 N1 45.0(10) .
N6 Co2 N2 N1 -135.0(10) 7_556
N2 Co2 N2 N1 -111(42) 7_556
O16 Co1 N5 C4 -48.5(13) .
O17 Co1 N5 C4 37.2(13) .
O18 Co1 N5 C4 -14(9) .
N1 Co1 N5 C4 -139.1(13) .
N9 Co1 N5 C4 129.0(13) .
O16 Co1 N5 N6 136.8(10) .
O17 Co1 N5 N6 -137.4(10) .
O18 Co1 N5 N6 172(7) .
N1 Co1 N5 N6 46.2(10) .
N9 Co1 N5 N6 -45.6(10) .
C4 N5 N6 C3 -1.1(15) .
Co1 N5 N6 C3 174.7(9) .
C4 N5 N6 Co2 -176.7(9) .
Co1 N5 N6 Co2 -1.0(14) .
N10 Co2 N6 C3 51.3(12) 7_556
N10 Co2 N6 C3 -128.7(12) .
N6 Co2 N6 C3 91(100) 7_556
N2 Co2 N6 C3 -38.9(12) 7_556
N2 Co2 N6 C3 141.1(12) .
N10 Co2 N6 N5 -133.7(10) 7_556
N10 Co2 N6 N5 46.3(10) .
N6 Co2 N6 N5 -94(100) 7_556
N2 Co2 N6 N5 136.0(10) 7_556
N2 Co2 N6 N5 -44.0(10) .
O16 Co1 N9 C6 -31(10) .
O17 Co1 N9 C6 -38.5(12) .
N5 Co1 N9 C6 -128.5(12) .
O18 Co1 N9 C6 49.6(12) .
N1 Co1 N9 C6 139.1(12) .
O16 Co1 N9 N10 145(9) .
O17 Co1 N9 N10 137.0(10) .
N5 Co1 N9 N10 47.1(10) .
O18 Co1 N9 N10 -134.9(10) .
N1 Co1 N9 N10 -45.4(10) .
C6 N9 N10 C5 -2.5(15) .
Co1 N9 N10 C5 -178.8(9) .
C6 N9 N10 Co2 175.3(9) .
Co1 N9 N10 Co2 -1.0(14) .
N10 Co2 N10 C5 -75(10) 7_556
N6 Co2 N10 C5 132.0(11) .
N6 Co2 N10 C5 -48.0(11) 7_556
N2 Co2 N10 C5 43.2(11) 7_556
N2 Co2 N10 C5 -136.8(11) .
N10 Co2 N10 N9 108(10) 7_556
N6 Co2 N10 N9 -45.5(10) .
N6 Co2 N10 N9 134.5(10) 7_556
N2 Co2 N10 N9 -134.3(10) 7_556
N2 Co2 N10 N9 45.7(10) .
N1 N2 C1 N3 2.1(16) .
Co2 N2 C1 N3 -176.5(9) .
C2 N3 C1 N2 -1.6(17) .
N4 N3 C1 N2 178.9(12) .
N2 N1 C2 N3 0.9(17) .
Co1 N1 C2 N3 177.7(10) .
C1 N3 C2 N1 0.4(18) .
N4 N3 C2 N1 179.9(13) .
N5 N6 C3 N7 1.7(16) .
Co2 N6 C3 N7 177.2(9) .
C4 N7 C3 N6 -1.7(17) .
N8 N7 C3 N6 178.4(13) .
N6 N5 C4 N7 -0.1(16) .
Co1 N5 C4 N7 -175.6(9) .
C3 N7 C4 N5 1.1(18) .
N8 N7 C4 N5 -179.1(12) .
N9 N10 C5 N11 0.6(14) .
Co2 N10 C5 N11 -177.3(8) .
C6 N11 C5 N10 1.5(15) .
N12 N11 C5 N10 178.7(12) .
N10 N9 C6 N11 3.5(16) .
Co1 N9 C6 N11 179.6(8) .
C5 N11 C6 N9 -3.1(16) .
N12 N11 C6 N9 179.5(12) .

loop_
_platon_squeeze_void_nr
_platon_squeeze_void_average_x
_platon_squeeze_void_average_y
_platon_squeeze_void_average_z
_platon_squeeze_void_volume
_platon_squeeze_void_count_electrons
1 0.000 0.500 0.000 111.0 40.7
2 0.500 0.000 0.000 111.0 40.7
3 0.000 0.000 0.500 24.0 3.6
4 0.500 0.500 0.500 24.0 3.6
